data_7235585
loop_
_publ_author_name
'Canaj, Angelos B.'
'Nodaraki, Lydia E.'
'\'Slepokura, Katarzyna'
'Siczek, Milosz'
'Tzimopoulos, Demetrios I.'
'Lis, Tadeusz'
'Milios, Constantinos J.'

_publ_section_title
;
 A family of polynuclear cobalt complexes upon employment of an
 indeno-quinoxaline based oxime ligand
;
_journal_issue 44
_journal_name_full 'RSC Adv.'
_journal_page_first 23068
_journal_paper_doi 10.1039/C4RA01914H
_journal_volume 4
_journal_year 2014
_chemical_formula_moiety 'C160 H102 Co8 N32 O16, 2(Cl O4), C H4 O, 3(H2 O)'
_chemical_formula_sum 'C161 H112 Cl2 Co8 N32 O28'
_chemical_formula_weight 3485.17
_space_group_IT_number 2
_space_group_name_Hall '-P 1'
_space_group_name_H-M_alt 'P -1'
_symmetry_cell_setting triclinic
_symmetry_space_group_name_Hall '-P 1'
_symmetry_space_group_name_H-M 'P -1'
_atom_sites_solution_hydrogens geom
_atom_sites_solution_primary direct
_atom_sites_solution_secondary difmap
_audit_creation_method SHELXL-97
_cell_angle_alpha 113.14(3)
_cell_angle_beta 106.62(3)
_cell_angle_gamma 103.07(3)
_cell_formula_units_Z 1
_cell_length_a 15.941(6)
_cell_length_b 16.820(7)
_cell_length_c 17.005(5)
_cell_measurement_reflns_used 7217
_cell_measurement_temperature 100(2)
_cell_volume 3709(3)
_computing_cell_refinement 'CrysAlis RED, Oxford Diffraction Ltd.,2008'
_computing_data_collection 'CrysAlis CCD, Oxford Diffraction Ltd.,2008'
_computing_data_reduction 'CrysAlis RED, Oxford Diffraction Ltd.,2008'
_computing_structure_refinement 'SHELXL-97 (Sheldrick, 1997)'
_computing_structure_solution 'SHELXS-97 (Sheldrick, 1990)'
_diffrn_ambient_temperature 100(2)
_diffrn_measured_fraction_theta_full 0.993
_diffrn_measured_fraction_theta_max 0.824
_diffrn_measurement_device_type KM4CCD
_diffrn_measurement_method \w
_diffrn_radiation_monochromator graphite
_diffrn_radiation_source 'fine-focus sealed tube'
_diffrn_radiation_type MoK\a
_diffrn_radiation_wavelength 0.71073
_diffrn_reflns_av_R_equivalents 0.0662
_diffrn_reflns_av_sigmaI/netI 0.1823
_diffrn_reflns_limit_h_max 21
_diffrn_reflns_limit_h_min -20
_diffrn_reflns_limit_k_max 22
_diffrn_reflns_limit_k_min -22
_diffrn_reflns_limit_l_max 18
_diffrn_reflns_limit_l_min -22
_diffrn_reflns_number 36057
_diffrn_reflns_theta_full 26.50
_diffrn_reflns_theta_max 30.06
_diffrn_reflns_theta_min 2.87
_exptl_absorpt_coefficient_mu 0.995
_exptl_absorpt_correction_T_max 0.966
_exptl_absorpt_correction_T_min 0.824
_exptl_absorpt_correction_type analytical
_exptl_absorpt_process_details
;
CrysAlis RED, Oxford Diffraction Ltd.,
Version 1.171.33.66 (release 28-04-2010 CrysAlis171 .NET)
(compiled Apr 28 2010,14:27:37)
Analytical numeric absorption correction using a multifaceted crystal
			model based on expressions derived by R.C. Clark & J.S. Reid.
(Clark, R. C. & Reid, J. S. (1995). Acta Cryst. A51, 887-897)
;
_exptl_crystal_colour 'pale brown'
_exptl_crystal_density_diffrn 1.560
_exptl_crystal_density_method 'not measured'
_exptl_crystal_description plate
_exptl_crystal_F_000 1776
_exptl_crystal_size_max 0.26
_exptl_crystal_size_mid 0.15
_exptl_crystal_size_min 0.04
_refine_diff_density_max 0.683
_refine_diff_density_min -0.458
_refine_diff_density_rms 0.083
_refine_ls_extinction_method none
_refine_ls_goodness_of_fit_ref 1.023
_refine_ls_hydrogen_treatment constr
_refine_ls_matrix_type full
_refine_ls_number_parameters 1114
_refine_ls_number_reflns 17925
_refine_ls_number_restraints 1
_refine_ls_restrained_S_all 1.024
_refine_ls_R_factor_all 0.1850
_refine_ls_R_factor_gt 0.0647
_refine_ls_shift/su_max 0.006
_refine_ls_shift/su_mean 0.000
_refine_ls_structure_factor_coef Fsqd
_refine_ls_weighting_details 'calc w=1/[\s^2^(Fo^2^)+(0.0300P)^2^] where P=(Fo^2^+2Fc^2^)/3'
_refine_ls_weighting_scheme calc
_refine_ls_wR_factor_gt 0.1067
_refine_ls_wR_factor_ref 0.1214
_reflns_number_gt 6864
_reflns_number_total 17925
_reflns_threshold_expression >2sigma(I)
_cod_data_source_file c4ra01914h2.cif
_cod_data_source_block at581ba
_cod_depositor_comments
;
The following automatic conversions were performed:

data item '_refine_ls_hydrogen_treatment' value 'CONSTR' was changed
to 'constr' in accordance with the
/home/saulius/struct/COD-crude-data/automatic-downloads/DataCite-retrospective/RSC/depositions/lib/dictionaries/cif_core.dic
dictionary named 'cif_core.dic' version 2.4.2 last updated on
2011-04-26.

data item '_symmetry_cell_setting' value 'TRICLINIC' was changed to
'triclinic' in accordance with the
/home/saulius/struct/COD-crude-data/automatic-downloads/DataCite-retrospective/RSC/depositions/lib/dictionaries/cif_core.dic
dictionary named 'cif_core.dic' version 2.4.2 last updated on
2011-04-26.

Automatic conversion script
Id: cif_fix_values 6909 2019-04-08 15:41:33Z antanas 
;
_cod_original_cell_volume 3709(2)
_cod_original_sg_symbol_H-M P-1
_cod_database_code 7235585
_cell_measurement_reflns_theta_min 2.87
_cell_measurement_reflns_theta_max 30.06

loop_
_symmetry_equiv_pos_as_xyz
'x, y, z'
'-x, -y, -z'

loop_
_atom_site_label
_atom_site_type_symbol
_atom_site_fract_x
_atom_site_fract_y
_atom_site_fract_z
_atom_site_U_iso_or_equiv
_atom_site_adp_type
_atom_site_occupancy
_atom_site_symmetry_multiplicity
_atom_site_calc_flag
_atom_site_refinement_flags
_atom_site_disorder_assembly
_atom_site_disorder_group
Co1 Co 0.42362(4) 0.45951(4) 0.39605(4) 0.03725(18) Uani 1 1 d . . .
Co2 Co 0.33834(4) 0.50567(5) 0.53336(4) 0.04026(19) Uani 1 1 d . . .
Co3 Co 0.24184(5) 0.38416(5) 0.21032(4) 0.0503(2) Uani 1 1 d . . .
Co4 Co 0.47030(4) 0.40008(5) 0.21640(4) 0.04188(19) Uani 1 1 d . . .
N11 N 0.2282(3) 0.3454(3) 0.3324(3) 0.0463(11) Uani 1 1 d . . .
N21 N 0.0268(3) 0.2863(3) 0.2175(3) 0.0509(11) Uani 1 1 d . . .
N31 N -0.0808(3) 0.1559(3) 0.2572(3) 0.0605(12) Uani 1 1 d . . .
O11 O 0.3157(2) 0.3788(2) 0.40886(19) 0.0403(8) Uani 1 1 d . . .
O14 O 0.4952(2) 0.4790(2) 0.6561(2) 0.0521(9) Uani 1 1 d . . .
O13 O 0.6402(2) 0.3778(2) 0.3550(2) 0.0449(8) Uani 1 1 d . . .
C11 C -0.0715(4) 0.2593(3) 0.1876(3) 0.0485(13) Uani 1 1 d . . .
C21 C -0.1158(4) 0.2990(4) 0.1396(3) 0.0585(15) Uani 1 1 d . . .
H21 H -0.0812 0.3395 0.1235 0.070 Uiso 1 1 calc R . .
C31 C -0.2118(4) 0.2781(4) 0.1157(4) 0.0648(16) Uani 1 1 d . . .
H31 H -0.2423 0.3071 0.0852 0.078 Uiso 1 1 calc R . .
C41 C -0.2653(4) 0.2157(4) 0.1350(4) 0.0619(16) Uani 1 1 d . . .
H41 H -0.3317 0.2000 0.1152 0.074 Uiso 1 1 calc R . .
C51 C -0.2206(4) 0.1783(4) 0.1823(4) 0.0694(17) Uani 1 1 d . . .
H51 H -0.2563 0.1376 0.1973 0.083 Uiso 1 1 calc R . .
C61 C -0.1225(4) 0.1976(4) 0.2102(4) 0.0538(14) Uani 1 1 d . . .
C71 C 0.0108(4) 0.1809(3) 0.2819(4) 0.0501(14) Uani 1 1 d . . .
C81 C 0.0773(4) 0.1533(4) 0.3349(3) 0.0485(13) Uani 1 1 d . . .
C91 C 0.0597(4) 0.0848(4) 0.3604(4) 0.0604(15) Uani 1 1 d . . .
H91 H -0.0027 0.0509 0.3494 0.072 Uiso 1 1 calc R . .
C101 C 0.1369(4) 0.0674(4) 0.4030(3) 0.0593(15) Uani 1 1 d . . .
H101 H 0.1271 0.0202 0.4207 0.071 Uiso 1 1 calc R . .
C111 C 0.2280(4) 0.1183(4) 0.4198(3) 0.0549(14) Uani 1 1 d . . .
H111 H 0.2794 0.1042 0.4474 0.066 Uiso 1 1 calc R . .
C121 C 0.2450(4) 0.1892(3) 0.3970(3) 0.0488(13) Uani 1 1 d . . .
H121 H 0.3077 0.2247 0.4103 0.059 Uiso 1 1 calc R . .
C131 C 0.1693(4) 0.2071(3) 0.3548(3) 0.0471(13) Uani 1 1 d . . .
C141 C 0.1664(3) 0.2718(4) 0.3167(3) 0.0457(13) Uani 1 1 d . . .
C151 C 0.0640(4) 0.2465(3) 0.2642(3) 0.0458(13) Uani 1 1 d . . .
O12 O 0.3631(2) 0.3488(2) 0.2518(2) 0.0463(9) Uani 1 1 d . . .
N12 N 0.3584(3) 0.2666(4) 0.2530(3) 0.0589(12) Uani 1 1 d . . .
N22 N 0.1724(3) 0.2441(4) 0.0991(3) 0.0684(14) Uani 1 1 d . . .
N32 N 0.0767(5) 0.0475(4) -0.0331(5) 0.091(2) Uani 1 1 d . . .
C12 C 0.1000(4) 0.2119(5) 0.0151(5) 0.0671(17) Uani 1 1 d . . .
C22 C 0.0707(4) 0.2721(6) -0.0128(4) 0.090(2) Uani 1 1 d . . .
H22 H 0.1007 0.3374 0.0302 0.108 Uiso 1 1 calc R . .
C32 C 0.0016(5) 0.2426(7) -0.0979(6) 0.108(3) Uani 1 1 d . . .
H32 H -0.0154 0.2858 -0.1152 0.129 Uiso 1 1 calc R . .
C42 C -0.0458(6) 0.1419(9) -0.1621(6) 0.128(4) Uani 1 1 d . . .
H42 H -0.0951 0.1192 -0.2220 0.154 Uiso 1 1 calc R . .
C52 C -0.0214(6) 0.0815(7) -0.1385(6) 0.115(3) Uani 1 1 d . . .
H52 H -0.0543 0.0161 -0.1809 0.138 Uiso 1 1 calc R . .
C62 C 0.0535(6) 0.1139(7) -0.0504(5) 0.089(2) Uani 1 1 d . . .
C72 C 0.1517(6) 0.0814(5) 0.0491(5) 0.080(2) Uani 1 1 d . . .
C82 C 0.1984(6) 0.0336(6) 0.0883(6) 0.091(2) Uani 1 1 d . . .
C92 C 0.1802(6) -0.0598(6) 0.0544(6) 0.109(3) Uani 1 1 d . . .
H92 H 0.1284 -0.1038 -0.0046 0.131 Uiso 1 1 calc R . .
C102 C 0.2332(8) -0.0905(7) 0.1022(8) 0.135(4) Uani 1 1 d . . .
H102 H 0.2204 -0.1555 0.0779 0.162 Uiso 1 1 calc R . .
C112 C 0.3088(6) -0.0235(6) 0.1898(7) 0.113(3) Uani 1 1 d . . .
H112 H 0.3466 -0.0448 0.2246 0.136 Uiso 1 1 calc R . .
C122 C 0.3306(5) 0.0712(5) 0.2276(5) 0.088(2) Uani 1 1 d . . .
H122 H 0.3815 0.1145 0.2874 0.106 Uiso 1 1 calc R . .
C132 C 0.2768(5) 0.1007(4) 0.1763(5) 0.0706(19) Uani 1 1 d . . .
C142 C 0.2809(5) 0.1920(5) 0.1894(4) 0.0651(17) Uani 1 1 d . . .
C152 C 0.2002(5) 0.1822(5) 0.1139(4) 0.0655(17) Uani 1 1 d . . .
N13 N 0.5658(3) 0.3429(3) 0.2740(3) 0.0404(10) Uani 1 1 d . . .
N23 N 0.4162(3) 0.2620(3) 0.0944(3) 0.0428(10) Uani 1 1 d . . .
N33 N 0.3669(3) 0.0630(3) -0.0127(3) 0.0522(11) Uani 1 1 d . . .
C13 C 0.3445(3) 0.2084(4) 0.0038(3) 0.0445(13) Uani 1 1 d . . .
C23 C 0.2949(3) 0.2514(4) -0.0376(3) 0.0478(13) Uani 1 1 d . . .
H23 H 0.3094 0.3166 -0.0036 0.057 Uiso 1 1 calc R . .
C33 C 0.2258(3) 0.1979(4) -0.1271(4) 0.0562(15) Uani 1 1 d . . .
H33 H 0.1921 0.2268 -0.1549 0.067 Uiso 1 1 calc R . .
C43 C 0.2038(4) 0.1046(5) -0.1778(4) 0.0576(15) Uani 1 1 d . . .
H43 H 0.1555 0.0699 -0.2402 0.069 Uiso 1 1 calc R . .
C53 C 0.2502(4) 0.0592(4) -0.1403(4) 0.0592(15) Uani 1 1 d . . .
H53 H 0.2341 -0.0062 -0.1760 0.071 Uiso 1 1 calc R . .
C63 C 0.3223(3) 0.1125(4) -0.0474(3) 0.0457(13) Uani 1 1 d . . .
C73 C 0.4343(3) 0.1170(4) 0.0742(4) 0.0464(13) Uani 1 1 d . . .
C83 C 0.4960(3) 0.0923(4) 0.1362(4) 0.0455(13) Uani 1 1 d . . .
C93 C 0.4975(4) 0.0061(4) 0.1231(4) 0.0582(15) Uani 1 1 d . . .
H93 H 0.4567 -0.0494 0.0651 0.070 Uiso 1 1 calc R . .
C103 C 0.5597(4) 0.0028(4) 0.1963(4) 0.0625(16) Uani 1 1 d . . .
H103 H 0.5619 -0.0558 0.1883 0.075 Uiso 1 1 calc R . .
C113 C 0.6185(4) 0.0831(4) 0.2806(4) 0.0530(14) Uani 1 1 d . . .
H113 H 0.6602 0.0788 0.3299 0.064 Uiso 1 1 calc R . .
C123 C 0.6182(3) 0.1691(4) 0.2950(3) 0.0469(13) Uani 1 1 d . . .
H123 H 0.6590 0.2240 0.3535 0.056 Uiso 1 1 calc R . .
C133 C 0.5568(3) 0.1740(4) 0.2222(3) 0.0404(12) Uani 1 1 d . . .
C143 C 0.5351(3) 0.2534(4) 0.2170(3) 0.0394(12) Uani 1 1 d . . .
C153 C 0.4582(3) 0.2144(4) 0.1249(3) 0.0405(12) Uani 1 1 d . . .
N14 N 0.4050(3) 0.4518(3) 0.6100(3) 0.0549(12) Uani 1 1 d . . .
N24 N 0.2096(3) 0.4063(3) 0.5328(3) 0.0470(11) Uani 1 1 d . . .
N34 N 0.1102(3) 0.2679(3) 0.5698(3) 0.0588(12) Uani 1 1 d . . .
C14 C 0.1129(4) 0.3775(4) 0.5052(3) 0.0558(15) Uani 1 1 d . . .
C24 C 0.0606(4) 0.4130(3) 0.4559(3) 0.0541(14) Uani 1 1 d . . .
H24 H 0.0926 0.4574 0.4423 0.065 Uiso 1 1 calc R . .
C34 C -0.0342(4) 0.3853(4) 0.4276(4) 0.0677(17) Uani 1 1 d . . .
H34 H -0.0687 0.4100 0.3944 0.081 Uiso 1 1 calc R . .
C44 C -0.0816(4) 0.3194(4) 0.4476(4) 0.0757(18) Uani 1 1 d . . .
H44 H -0.1484 0.2995 0.4271 0.091 Uiso 1 1 calc R . .
C54 C -0.0337(4) 0.2830(4) 0.4960(4) 0.0712(17) Uani 1 1 d . . .
H54 H -0.0672 0.2395 0.5096 0.085 Uiso 1 1 calc R . .
C64 C 0.0636(4) 0.3097(4) 0.5249(4) 0.0579(15) Uani 1 1 d . . .
C74 C 0.2001(4) 0.2926(4) 0.5902(3) 0.0530(14) Uani 1 1 d . . .
C84 C 0.2699(4) 0.2622(4) 0.6330(3) 0.0514(14) Uani 1 1 d . . .
C94 C 0.2594(4) 0.1919(4) 0.6560(3) 0.0615(15) Uani 1 1 d . . .
H94 H 0.1999 0.1589 0.6516 0.074 Uiso 1 1 calc R . .
C104 C 0.3371(5) 0.1699(4) 0.6857(4) 0.0719(17) Uani 1 1 d . . .
H104 H 0.3304 0.1211 0.7012 0.086 Uiso 1 1 calc R . .
C114 C 0.4256(4) 0.2188(4) 0.6931(3) 0.0676(17) Uani 1 1 d . . .
H114 H 0.4780 0.2022 0.7122 0.081 Uiso 1 1 calc R . .
C124 C 0.4359(4) 0.2915(4) 0.6725(3) 0.0599(15) Uani 1 1 d . . .
H124 H 0.4961 0.3265 0.6798 0.072 Uiso 1 1 calc R . .
C134 C 0.3594(4) 0.3128(4) 0.6418(3) 0.0551(15) Uani 1 1 d . . .
C144 C 0.3460(4) 0.3773(4) 0.6087(3) 0.0581(15) Uani 1 1 d . . .
C154 C 0.2461(4) 0.3629(4) 0.5701(3) 0.0488(14) Uani 1 1 d . . .
O15 O 0.2918(2) 0.4431(2) 0.1430(2) 0.0527(9) Uani 1 1 d . . .
N15 N 0.3794(3) 0.4534(3) 0.1541(2) 0.0434(10) Uani 1 1 d . . .
N25 N 0.5656(3) 0.4762(3) 0.1754(2) 0.0385(10) Uani 1 1 d . . .
N35 N 0.6373(3) 0.6037(3) 0.1126(2) 0.0437(10) Uani 1 1 d . . .
C15 C 0.6577(3) 0.5015(3) 0.1828(3) 0.0389(12) Uani 1 1 d . . .
C25 C 0.7199(3) 0.4692(3) 0.2261(3) 0.0424(12) Uani 1 1 d . . .
H25 H 0.6987 0.4291 0.2491 0.051 Uiso 1 1 calc R . .
C35 C 0.8120(4) 0.4956(4) 0.2352(3) 0.0512(14) Uani 1 1 d . . .
H35 H 0.8548 0.4766 0.2681 0.061 Uiso 1 1 calc R . .
C45 C 0.8435(3) 0.5493(4) 0.1976(3) 0.0546(15) Uani 1 1 d . . .
H45 H 0.9058 0.5630 0.2005 0.065 Uiso 1 1 calc R . .
C55 C 0.7840(3) 0.5826(4) 0.1562(3) 0.0525(14) Uani 1 1 d . . .
H55 H 0.8063 0.6208 0.1317 0.063 Uiso 1 1 calc R . .
C65 C 0.6907(3) 0.5614(4) 0.1491(3) 0.0444(13) Uani 1 1 d . . .
C75 C 0.5525(3) 0.5820(3) 0.1110(3) 0.0417(12) Uani 1 1 d . . .
C85 C 0.4784(3) 0.6167(3) 0.0846(3) 0.0405(12) Uani 1 1 d . . .
C95 C 0.4797(3) 0.6860(4) 0.0609(3) 0.0511(14) Uani 1 1 d . . .
H95 H 0.5325 0.7157 0.0532 0.061 Uiso 1 1 calc R . .
C105 C 0.4023(4) 0.7116(4) 0.0486(3) 0.0591(15) Uani 1 1 d . . .
H105 H 0.4028 0.7601 0.0330 0.071 Uiso 1 1 calc R . .
C115 C 0.3239(4) 0.6678(4) 0.0585(3) 0.0562(15) Uani 1 1 d . . .
H115 H 0.2718 0.6869 0.0498 0.067 Uiso 1 1 calc R . .
C125 C 0.3209(3) 0.5970(4) 0.0809(3) 0.0472(13) Uani 1 1 d . . .
H125 H 0.2668 0.5657 0.0860 0.057 Uiso 1 1 calc R . .
C135 C 0.3998(3) 0.5732(3) 0.0957(3) 0.0389(12) Uani 1 1 d . . .
C145 C 0.4220(3) 0.5093(3) 0.1285(3) 0.0378(12) Uani 1 1 d . . .
C155 C 0.5178(3) 0.5179(3) 0.1403(3) 0.0394(12) Uani 1 1 d . . .
O16 O 0.25997(19) 0.5470(2) 0.4474(2) 0.0412(8) Uani 1 1 d . . .
O26 O 0.3206(2) 0.5058(2) 0.34019(19) 0.0414(8) Uani 1 1 d . . .
N16 N 0.1429(2) 0.4484(3) 0.2107(2) 0.0489(11) Uani 1 1 d . . .
H16A H 0.1262 0.4566 0.1587 0.059 Uiso 1 1 calc R . .
H16B H 0.0891 0.4107 0.2078 0.059 Uiso 1 1 calc R . .
C16 C 0.2597(3) 0.5321(3) 0.3694(3) 0.0419(12) Uani 1 1 d . . .
C26 C 0.1852(3) 0.5411(4) 0.2983(3) 0.0452(13) Uani 1 1 d . . .
C36 C 0.2350(3) 0.6187(4) 0.2816(3) 0.0563(15) Uani 1 1 d . . .
H36A H 0.2811 0.6022 0.2575 0.085 Uiso 1 1 calc R . .
H36B H 0.2678 0.6780 0.3411 0.085 Uiso 1 1 calc R . .
H36C H 0.1878 0.6254 0.2357 0.085 Uiso 1 1 calc R . .
C46 C 0.1093(3) 0.5634(4) 0.3304(3) 0.0631(16) Uani 1 1 d . . .
H46A H 0.0657 0.5731 0.2846 0.095 Uiso 1 1 calc R . .
H46B H 0.1395 0.6202 0.3921 0.095 Uiso 1 1 calc R . .
H46C H 0.0740 0.5110 0.3353 0.095 Uiso 1 1 calc R . .
O1M O 0.53423(19) 0.4331(2) 0.46946(18) 0.0344(7) Uani 1 1 d . . .
C1M C 0.5155(3) 0.3415(3) 0.4613(3) 0.0458(13) Uani 1 1 d . . .
H1M1 H 0.5701 0.3433 0.5078 0.069 Uiso 1 1 calc R . .
H1M2 H 0.5045 0.2961 0.3979 0.069 Uiso 1 1 calc R . .
H1M3 H 0.4592 0.3228 0.4726 0.069 Uiso 1 1 calc R . .
Cl1 Cl 0.2256(3) -0.1229(3) 0.4564(3) 0.0986(11) Uani 0.50 1 d P . .
O1 O 0.2493(4) -0.1807(4) 0.4807(4) 0.0482(18) Uani 0.50 1 d P . .
O2 O 0.1270(7) -0.1878(7) 0.3488(7) 0.116(4) Uani 0.50 1 d P . .
O3 O 0.1996(7) -0.0701(6) 0.5292(8) 0.109(3) Uani 0.50 1 d P . .
O4 O 0.2948(10) -0.0641(12) 0.4502(15) 0.279(10) Uani 0.50 1 d P . .
O3W O 0.1765(9) -0.0755(9) 0.6220(9) 0.185(5) Uani 0.50 1 d P . .
Cl2 Cl 0.0020(6) 0.5181(7) 0.0278(3) 0.149(3) Uani 0.50 1 d P A -1
O5 O 0.0795(8) 0.4863(15) 0.0396(10) 0.082(4) Uani 0.50 1 d P A -1
O6 O 0.0089(7) 0.5752(11) 0.1078(10) 0.139(5) Uani 0.50 1 d P A -1
O7 O -0.0827(9) 0.4062(12) -0.0133(14) 0.246(9) Uani 0.50 1 d P A -1
O8 O -0.0328(13) 0.526(2) -0.0377(17) 0.203(14) Uani 0.50 1 d P A -1
O1W O -0.0332(4) 0.8512(4) 0.3617(5) 0.067(3) Uani 0.584(8) 1 d P . .
O2W O 0.0436(8) 0.9599(11) 0.5117(11) 0.162(8) Uani 0.416(8) 1 d P . .
O2M O 0.5149(7) 0.1274(8) 0.4796(9) 0.129(4) Uani 0.50 1 d PD . .
H2M H 0.4570 0.1067 0.4674 0.194 Uiso 0.50 1 calc PR . .
C2M C 0.5463(11) 0.0633(10) 0.4721(10) 0.127(6) Uani 0.50 1 d PD . .
H2M1 H 0.6101 0.0835 0.4745 0.190 Uiso 0.50 1 calc PR . .
H2M2 H 0.5042 0.0063 0.4120 0.190 Uiso 0.50 1 calc PR . .
H2M3 H 0.5489 0.0505 0.5241 0.190 Uiso 0.50 1 calc PR . .

loop_
_atom_site_aniso_label
_atom_site_aniso_U_11
_atom_site_aniso_U_22
_atom_site_aniso_U_33
_atom_site_aniso_U_23
_atom_site_aniso_U_13
_atom_site_aniso_U_12
Co1 0.0353(4) 0.0487(4) 0.0326(4) 0.0260(4) 0.0128(3) 0.0151(3)
Co2 0.0385(4) 0.0499(5) 0.0357(4) 0.0258(4) 0.0155(3) 0.0136(3)
Co3 0.0442(4) 0.0635(5) 0.0434(4) 0.0280(4) 0.0211(4) 0.0146(4)
Co4 0.0410(4) 0.0553(5) 0.0339(4) 0.0263(4) 0.0154(3) 0.0182(4)
N11 0.042(3) 0.054(3) 0.054(3) 0.034(2) 0.026(2) 0.017(2)
N21 0.049(3) 0.054(3) 0.044(3) 0.023(2) 0.020(2) 0.013(2)
N31 0.052(3) 0.054(3) 0.082(3) 0.036(3) 0.033(3) 0.022(3)
O11 0.0339(18) 0.051(2) 0.0360(19) 0.0263(17) 0.0108(16) 0.0119(16)
O14 0.037(2) 0.077(3) 0.033(2) 0.024(2) 0.0146(17) 0.0128(19)
O13 0.0397(19) 0.059(2) 0.0331(19) 0.0279(18) 0.0066(17) 0.0163(17)
C11 0.042(3) 0.044(3) 0.046(3) 0.016(3) 0.019(3) 0.008(3)
C21 0.047(4) 0.066(4) 0.050(4) 0.029(3) 0.010(3) 0.012(3)
C31 0.052(4) 0.069(4) 0.058(4) 0.023(3) 0.013(3) 0.025(3)
C41 0.058(4) 0.065(4) 0.094(5) 0.053(4) 0.044(4) 0.034(3)
C51 0.049(4) 0.061(4) 0.109(5) 0.045(4) 0.044(4) 0.020(3)
C61 0.044(3) 0.050(4) 0.074(4) 0.033(3) 0.028(3) 0.018(3)
C71 0.048(3) 0.043(3) 0.066(4) 0.028(3) 0.031(3) 0.016(3)
C81 0.057(4) 0.043(3) 0.054(3) 0.027(3) 0.030(3) 0.020(3)
C91 0.055(4) 0.061(4) 0.066(4) 0.034(3) 0.023(3) 0.021(3)
C101 0.067(4) 0.056(4) 0.060(4) 0.034(3) 0.029(3) 0.022(3)
C111 0.057(4) 0.056(4) 0.052(3) 0.026(3) 0.022(3) 0.023(3)
C121 0.052(3) 0.052(4) 0.040(3) 0.022(3) 0.022(3) 0.014(3)
C131 0.044(3) 0.054(4) 0.043(3) 0.027(3) 0.017(3) 0.013(3)
C141 0.037(3) 0.050(4) 0.046(3) 0.021(3) 0.021(3) 0.010(3)
C151 0.050(3) 0.048(3) 0.043(3) 0.024(3) 0.022(3) 0.018(3)
O12 0.057(2) 0.047(2) 0.046(2) 0.0297(19) 0.0292(18) 0.0180(19)
N12 0.062(3) 0.078(4) 0.047(3) 0.031(3) 0.035(3) 0.028(3)
N22 0.059(3) 0.103(5) 0.051(3) 0.041(3) 0.036(3) 0.020(3)
N32 0.086(5) 0.078(5) 0.068(4) 0.006(4) 0.055(4) -0.012(4)
C12 0.053(4) 0.088(6) 0.050(4) 0.028(5) 0.028(4) 0.012(4)
C22 0.063(4) 0.146(7) 0.038(4) 0.031(5) 0.023(4) 0.028(5)
C32 0.077(5) 0.163(9) 0.074(6) 0.058(6) 0.028(5) 0.034(5)
C42 0.095(7) 0.185(12) 0.051(5) 0.041(7) 0.026(5) 0.000(7)
C52 0.089(6) 0.154(9) 0.061(6) 0.033(6) 0.042(6) 0.003(6)
C62 0.081(6) 0.105(7) 0.056(5) 0.021(6) 0.048(5) 0.003(6)
C72 0.076(5) 0.059(5) 0.064(5) -0.001(5) 0.052(5) -0.019(4)
C82 0.116(7) 0.054(6) 0.116(7) 0.026(6) 0.096(6) 0.024(5)
C92 0.116(7) 0.058(6) 0.127(8) 0.003(5) 0.093(7) 0.013(5)
C102 0.136(10) 0.071(7) 0.186(12) 0.029(7) 0.105(9) 0.032(7)
C112 0.127(7) 0.085(7) 0.179(9) 0.065(7) 0.115(7) 0.061(6)
C122 0.102(6) 0.071(6) 0.131(6) 0.054(5) 0.083(5) 0.048(5)
C132 0.088(5) 0.033(4) 0.092(5) 0.012(4) 0.071(5) 0.016(4)
C142 0.063(4) 0.067(5) 0.057(4) 0.019(4) 0.042(4) 0.011(4)
C152 0.070(5) 0.073(5) 0.058(4) 0.026(4) 0.050(4) 0.016(4)
N13 0.035(2) 0.057(3) 0.032(2) 0.026(2) 0.013(2) 0.015(2)
N23 0.039(2) 0.063(3) 0.036(3) 0.030(2) 0.018(2) 0.020(2)
N33 0.047(3) 0.052(3) 0.042(3) 0.010(3) 0.023(2) 0.011(2)
C13 0.033(3) 0.057(4) 0.030(3) 0.014(3) 0.015(3) 0.005(3)
C23 0.046(3) 0.063(4) 0.039(3) 0.030(3) 0.017(3) 0.020(3)
C33 0.041(3) 0.076(5) 0.045(4) 0.031(4) 0.012(3) 0.016(3)
C43 0.038(3) 0.089(5) 0.040(3) 0.033(4) 0.013(3) 0.017(4)
C53 0.047(3) 0.058(4) 0.048(4) 0.011(3) 0.022(3) 0.004(3)
C63 0.029(3) 0.070(4) 0.034(3) 0.025(3) 0.014(3) 0.012(3)
C73 0.040(3) 0.062(4) 0.041(3) 0.024(3) 0.025(3) 0.017(3)
C83 0.047(3) 0.047(4) 0.050(4) 0.022(3) 0.030(3) 0.021(3)
C93 0.059(4) 0.061(4) 0.063(4) 0.028(3) 0.039(3) 0.024(3)
C103 0.075(4) 0.065(4) 0.071(4) 0.039(4) 0.043(4) 0.040(4)
C113 0.059(4) 0.062(4) 0.062(4) 0.040(4) 0.034(3) 0.034(3)
C123 0.041(3) 0.060(4) 0.041(3) 0.024(3) 0.019(3) 0.021(3)
C133 0.038(3) 0.048(3) 0.040(3) 0.022(3) 0.021(3) 0.019(3)
C143 0.033(3) 0.055(4) 0.038(3) 0.027(3) 0.020(3) 0.016(3)
C153 0.035(3) 0.049(4) 0.032(3) 0.015(3) 0.019(3) 0.009(3)
N14 0.071(3) 0.069(3) 0.035(3) 0.029(3) 0.023(3) 0.037(3)
N24 0.066(3) 0.054(3) 0.043(3) 0.034(2) 0.032(2) 0.031(3)
N34 0.063(3) 0.060(3) 0.071(3) 0.037(3) 0.043(3) 0.025(3)
C14 0.061(4) 0.066(4) 0.050(4) 0.026(3) 0.036(3) 0.027(3)
C24 0.077(4) 0.050(4) 0.053(4) 0.034(3) 0.032(3) 0.029(3)
C34 0.069(4) 0.082(5) 0.077(4) 0.047(4) 0.043(4) 0.039(4)
C44 0.082(5) 0.091(5) 0.097(5) 0.060(4) 0.063(4) 0.048(4)
C54 0.067(4) 0.086(5) 0.107(5) 0.063(4) 0.062(4) 0.046(4)
C64 0.077(4) 0.053(4) 0.061(4) 0.033(3) 0.039(3) 0.030(3)
C74 0.058(4) 0.056(4) 0.047(3) 0.026(3) 0.031(3) 0.013(3)
C84 0.055(4) 0.062(4) 0.042(3) 0.031(3) 0.026(3) 0.014(3)
C94 0.055(4) 0.086(5) 0.057(4) 0.041(4) 0.033(3) 0.025(3)
C104 0.086(5) 0.093(5) 0.058(4) 0.049(4) 0.033(4) 0.043(4)
C114 0.057(4) 0.094(5) 0.053(4) 0.038(4) 0.018(3) 0.034(4)
C124 0.074(4) 0.071(4) 0.047(3) 0.035(3) 0.030(3) 0.030(4)
C134 0.055(4) 0.070(4) 0.037(3) 0.026(3) 0.015(3) 0.023(3)
C144 0.090(5) 0.056(4) 0.032(3) 0.025(3) 0.030(3) 0.023(4)
C154 0.041(3) 0.058(4) 0.033(3) 0.012(3) 0.018(3) 0.010(3)
O15 0.040(2) 0.085(3) 0.047(2) 0.042(2) 0.0214(17) 0.0243(19)
N15 0.035(2) 0.057(3) 0.036(2) 0.021(2) 0.014(2) 0.016(2)
N25 0.038(2) 0.056(3) 0.035(2) 0.027(2) 0.020(2) 0.026(2)
N35 0.040(2) 0.067(3) 0.041(2) 0.036(2) 0.020(2) 0.026(2)
C15 0.043(3) 0.058(3) 0.023(3) 0.022(3) 0.016(2) 0.025(3)
C25 0.043(3) 0.056(3) 0.033(3) 0.025(3) 0.016(2) 0.021(3)
C35 0.048(3) 0.065(4) 0.038(3) 0.024(3) 0.013(3) 0.027(3)
C45 0.043(3) 0.091(4) 0.049(3) 0.046(3) 0.022(3) 0.034(3)
C55 0.040(3) 0.077(4) 0.049(3) 0.038(3) 0.020(3) 0.022(3)
C65 0.039(3) 0.068(4) 0.032(3) 0.028(3) 0.018(2) 0.022(3)
C75 0.039(3) 0.069(4) 0.031(3) 0.031(3) 0.020(2) 0.027(3)
C85 0.037(3) 0.068(4) 0.030(3) 0.031(3) 0.017(2) 0.022(3)
C95 0.045(3) 0.078(4) 0.052(3) 0.046(3) 0.024(3) 0.028(3)
C105 0.050(3) 0.092(5) 0.072(4) 0.061(4) 0.032(3) 0.041(3)
C115 0.055(4) 0.084(4) 0.067(4) 0.055(4) 0.034(3) 0.046(3)
C125 0.038(3) 0.076(4) 0.042(3) 0.035(3) 0.021(3) 0.028(3)
C135 0.040(3) 0.059(3) 0.030(3) 0.028(3) 0.016(2) 0.023(3)
C145 0.037(3) 0.056(3) 0.026(3) 0.024(3) 0.014(2) 0.019(3)
C155 0.043(3) 0.052(3) 0.027(3) 0.020(3) 0.020(2) 0.018(3)
O16 0.0380(19) 0.054(2) 0.0333(19) 0.0254(18) 0.0129(16) 0.0158(16)
O26 0.0384(19) 0.062(2) 0.0378(19) 0.0350(18) 0.0165(16) 0.0225(18)
N16 0.038(2) 0.076(3) 0.035(2) 0.036(3) 0.012(2) 0.013(2)
C16 0.031(3) 0.059(4) 0.038(3) 0.030(3) 0.010(3) 0.015(3)
C26 0.034(3) 0.064(4) 0.036(3) 0.027(3) 0.011(3) 0.016(3)
C36 0.055(3) 0.075(4) 0.058(3) 0.047(3) 0.023(3) 0.030(3)
C46 0.057(4) 0.096(5) 0.052(3) 0.047(4) 0.021(3) 0.040(3)
O1M 0.0344(18) 0.0362(19) 0.0346(18) 0.0218(16) 0.0113(15) 0.0126(15)
C1M 0.041(3) 0.045(3) 0.052(3) 0.025(3) 0.019(3) 0.015(3)
Cl1 0.079(3) 0.121(3) 0.132(3) 0.085(3) 0.051(3) 0.047(3)
O1 0.060(4) 0.033(4) 0.027(4) 0.017(3) -0.008(3) 0.008(3)
O2 0.128(8) 0.188(10) 0.208(10) 0.179(9) 0.127(8) 0.133(8)
O3 0.107(7) 0.088(7) 0.137(9) 0.055(7) 0.046(7) 0.050(6)
O4 0.202(13) 0.36(2) 0.65(3) 0.45(2) 0.290(19) 0.216(14)
O3W 0.155(11) 0.199(13) 0.150(11) 0.046(10) 0.058(9) 0.067(10)
Cl2 0.137(5) 0.210(10) 0.067(5) 0.031(7) 0.004(7) 0.130(7)
O5 0.038(7) 0.152(10) 0.068(7) 0.071(7) 0.003(6) 0.048(7)
O6 0.080(7) 0.265(16) 0.163(11) 0.168(12) 0.064(9) 0.085(10)
O7 0.085(10) 0.247(19) 0.41(3) 0.184(19) 0.075(14) 0.071(11)
O8 0.16(2) 0.22(2) 0.186(17) 0.113(15) -0.042(16) 0.12(2)
O1W 0.049(4) 0.085(5) 0.119(6) 0.084(5) 0.049(4) 0.032(4)
O2W 0.138(11) 0.32(2) 0.32(2) 0.305(19) 0.192(14) 0.176(13)
O2M 0.107(8) 0.174(11) 0.190(11) 0.135(10) 0.084(9) 0.082(8)
C2M 0.171(16) 0.153(15) 0.165(15) 0.148(14) 0.096(13) 0.081(13)

loop_
_atom_type_symbol
_atom_type_description
_atom_type_scat_dispersion_real
_atom_type_scat_dispersion_imag
_atom_type_scat_source
C C 0.0033 0.0016 'International Tables Vol C Tables 4.2.6.8 and 6.1.1.4'
H H 0.0000 0.0000 'International Tables Vol C Tables 4.2.6.8 and 6.1.1.4'
N N 0.0061 0.0033 'International Tables Vol C Tables 4.2.6.8 and 6.1.1.4'
O O 0.0106 0.0060 'International Tables Vol C Tables 4.2.6.8 and 6.1.1.4'
Cl Cl 0.1484 0.1585 'International Tables Vol C Tables 4.2.6.8 and 6.1.1.4'
Co Co 0.3494 0.9721 'International Tables Vol C Tables 4.2.6.8 and 6.1.1.4'

loop_
_geom_angle_atom_site_label_1
_geom_angle_atom_site_label_2
_geom_angle_atom_site_label_3
_geom_angle
_geom_angle_site_symmetry_1
_geom_angle_site_symmetry_3
O11 Co1 O1M 90.68(12) . 2_666
O11 Co1 O14 163.82(12) . 2_666
O1M Co1 O14 102.86(12) 2_666 2_666
O11 Co1 O1M 97.76(12) . .
O1M Co1 O1M 80.62(12) 2_666 .
O14 Co1 O1M 93.20(12) 2_666 .
O11 Co1 O26 84.44(12) . .
O1M Co1 O26 91.13(12) 2_666 .
O14 Co1 O26 86.46(12) 2_666 .
O1M Co1 O26 171.47(12) . .
O11 Co1 O12 85.67(12) . .
O1M Co1 O12 173.08(11) 2_666 .
O14 Co1 O12 79.92(12) 2_666 .
O1M Co1 O12 105.67(12) . .
O26 Co1 O12 82.68(13) . .
O11 Co1 Co2 47.86(9) . .
O1M Co1 Co2 44.67(8) 2_666 .
O14 Co1 Co2 141.76(10) 2_666 .
O1M Co1 Co2 98.70(8) . .
O26 Co1 Co2 76.62(8) . .
O12 Co1 Co2 130.11(9) . .
O13 Co2 N14 95.18(14) 2_666 .
O13 Co2 O16 88.80(12) 2_666 .
N14 Co2 O16 174.26(16) . .
O13 Co2 O1M 92.61(12) 2_666 2_666
N14 Co2 O1M 89.40(16) . 2_666
O16 Co2 O1M 94.56(11) . 2_666
O13 Co2 O11 178.80(12) 2_666 .
N14 Co2 O11 85.63(14) . .
O16 Co2 O11 90.46(12) . .
O1M Co2 O11 86.51(11) 2_666 .
O13 Co2 N24 97.28(13) 2_666 .
N14 Co2 N24 78.89(18) . .
O16 Co2 N24 96.53(14) . .
O1M Co2 N24 165.27(13) 2_666 .
O11 Co2 N24 83.74(13) . .
N14 Co2 Co1 96.25(12) . .
O16 Co2 Co1 83.76(9) . .
O1M Co2 Co1 44.23(8) 2_666 .
O11 Co2 Co1 44.01(8) . .
N24 Co2 Co1 127.68(10) . .
O15 Co3 O26 92.51(13) . .
O15 Co3 N16 90.90(14) . .
O26 Co3 N16 80.55(14) . .
O15 Co3 N22 98.66(16) . .
O26 Co3 N22 165.30(17) . .
N16 Co3 N22 108.65(19) . .
O15 Co3 O12 93.39(13) . .
O26 Co3 O12 83.42(12) . .
N16 Co3 O12 163.56(13) . .
N22 Co3 O12 86.39(18) . .
O12 Co4 N15 86.28(14) . .
O12 Co4 O14 80.61(13) . 2_666
N15 Co4 O14 84.47(14) . 2_666
O12 Co4 N23 88.19(13) . .
N15 Co4 N23 97.21(15) . .
O14 Co4 N23 168.56(12) 2_666 .
O12 Co4 N13 96.04(13) . .
N15 Co4 N13 176.90(14) . .
O14 Co4 N13 97.92(15) 2_666 .
N23 Co4 N13 80.84(16) . .
O12 Co4 N25 166.30(13) . .
N15 Co4 N25 80.77(15) . .
O14 Co4 N25 93.60(13) 2_666 .
N23 Co4 N25 97.83(14) . .
N13 Co4 N25 97.06(14) . .
C141 N11 O11 114.4(4) . .
C151 N21 C11 114.0(4) . .
C71 N31 C61 114.4(4) . .
N11 O11 Co1 110.9(2) . .
N11 O11 Co2 112.8(2) . .
Co1 O11 Co2 88.13(12) . .
N14 O14 Co1 113.9(3) . 2_666
N14 O14 Co4 104.2(3) . 2_666
Co1 O14 Co4 98.72(14) 2_666 2_666
N13 O13 Co2 120.0(3) . 2_666
C21 C11 N21 117.7(5) . .
C21 C11 C61 121.4(5) . .
N21 C11 C61 120.8(5) . .
C31 C21 C11 118.2(5) . .
C31 C21 H21 120.9 . .
C11 C21 H21 120.9 . .
C21 C31 C41 122.1(5) . .
C21 C31 H31 119.0 . .
C41 C31 H31 119.0 . .
C51 C41 C31 118.7(5) . .
C51 C41 H41 120.7 . .
C31 C41 H41 120.7 . .
C41 C51 C61 122.3(5) . .
C41 C51 H51 118.8 . .
C61 C51 H51 118.8 . .
N31 C61 C11 123.0(5) . .
N31 C61 C51 119.8(5) . .
C11 C61 C51 117.2(5) . .
N31 C71 C151 123.3(5) . .
C151 C71 C81 107.7(4) . .
C91 C81 C131 121.9(5) . .
C131 C81 C71 108.1(4) . .
C81 C91 C101 117.6(5) . .
C81 C91 H91 121.2 . .
C101 C91 H91 121.2 . .
C111 C101 C91 120.7(5) . .
C111 C101 H101 119.7 . .
C91 C101 H101 119.7 . .
C121 C111 C101 121.1(5) . .
C121 C111 H111 119.4 . .
C101 C111 H111 119.4 . .
C131 C121 C111 118.8(5) . .
C131 C121 H121 120.6 . .
C111 C121 H121 120.6 . .
C121 C131 C81 119.8(5) . .
C81 C131 C141 110.1(5) . .
N11 C141 C131 133.5(5) . .
N11 C141 C151 120.9(5) . .
C131 C141 C151 104.5(4) . .
N21 C151 C141 126.2(5) . .
C71 C151 C141 109.0(4) . .
N12 O12 Co4 113.4(3) . .
N12 O12 Co1 107.6(3) . .
Co4 O12 Co1 97.07(14) . .
Co4 O12 Co3 113.90(15) . .
Co1 O12 Co3 93.80(13) . .
C142 N12 O12 116.3(5) . .
C152 N22 C12 116.7(6) . .
C152 N22 Co3 116.8(4) . .
C12 N22 Co3 126.5(5) . .
C72 N32 C62 114.8(7) . .
N22 C12 C22 122.0(7) . .
N22 C12 C62 120.6(7) . .
C22 C12 C62 117.4(7) . .
C32 C22 C12 123.5(8) . .
C32 C22 H22 118.2 . .
C12 C22 H22 118.2 . .
C22 C32 C42 117.6(8) . .
C22 C32 H32 121.2 . .
C42 C32 H32 121.2 . .
C52 C42 C32 121.3(9) . .
C52 C42 H42 119.3 . .
C32 C42 H42 119.3 . .
C42 C52 C62 120.3(10) . .
C42 C52 H52 119.9 . .
C62 C52 H52 119.9 . .
N32 C62 C52 116.6(9) . .
N32 C62 C12 123.5(8) . .
C52 C62 C12 119.9(9) . .
N32 C72 C82 130.4(8) . .
N32 C72 C152 120.8(8) . .
C82 C72 C152 108.8(7) . .
C92 C82 C132 119.8(9) . .
C92 C82 C72 130.9(9) . .
C132 C82 C72 109.4(7) . .
C102 C92 C82 121.6(10) . .
C102 C92 H92 119.2 . .
C82 C92 H92 119.2 . .
C92 C102 C112 117.8(10) . .
C92 C102 H102 121.1 . .
C112 C102 H102 121.1 . .
C122 C112 C102 123.3(9) . .
C122 C112 H112 118.4 . .
C102 C112 H112 118.4 . .
C132 C122 C112 117.7(8) . .
C132 C122 H122 121.2 . .
C112 C122 H122 121.2 . .
C122 C132 C82 119.8(7) . .
C122 C132 C142 133.7(8) . .
C82 C132 C142 106.5(7) . .
N12 C142 C132 119.5(7) . .
C132 C142 C152 110.1(6) . .
N22 C152 C142 131.8(6) . .
N22 C152 C72 123.3(7) . .
C142 C152 C72 105.0(7) . .
C143 N13 O13 116.5(4) . .
C143 N13 Co4 109.3(3) . .
C153 N23 Co4 105.2(3) . .
C13 N23 Co4 139.7(4) . .
C73 N33 C63 113.0(4) . .
N23 C13 C63 120.5(5) . .
N23 C13 C23 119.8(5) . .
C63 C13 C23 119.7(5) . .
C33 C23 C13 118.9(5) . .
C33 C23 H23 120.5 . .
C13 C23 H23 120.5 . .
C43 C33 C23 122.0(5) . .
C43 C33 H33 119.0 . .
C23 C33 H33 119.0 . .
C33 C43 C53 121.3(5) . .
C33 C43 H43 119.4 . .
C53 C43 H43 119.4 . .
C43 C53 C63 118.3(5) . .
C43 C53 H53 120.8 . .
C63 C53 H53 120.8 . .
C13 C63 C53 119.8(5) . .
N33 C63 C53 116.0(5) . .
N33 C73 C153 122.7(5) . .
N33 C73 C83 130.0(5) . .
C153 C73 C83 107.4(5) . .
C93 C83 C133 120.3(5) . .
C93 C83 C73 130.7(5) . .
C133 C83 C73 108.9(4) . .
C103 C93 C83 118.5(5) . .
C103 C93 H93 120.8 . .
C83 C93 H93 120.8 . .
C113 C103 C93 120.9(5) . .
C113 C103 H103 119.5 . .
C93 C103 H103 119.5 . .
C123 C113 C103 121.6(5) . .
C123 C113 H113 119.2 . .
C103 C113 H113 119.2 . .
C113 C123 C133 118.4(5) . .
C113 C123 H123 120.8 . .
C133 C123 H123 120.8 . .
C123 C133 C83 120.4(5) . .
C123 C133 C143 131.7(5) . .
C83 C133 C143 107.8(4) . .
N13 C143 C153 117.7(5) . .
N13 C143 C133 135.6(4) . .
C153 C143 C133 106.7(5) . .
N23 C153 C73 125.3(4) . .
N23 C153 C143 125.4(5) . .
C73 C153 C143 109.2(5) . .
O14 N14 C144 117.8(4) . .
O14 N14 Co2 126.9(4) . .
C144 N14 Co2 115.3(4) . .
C154 N24 C14 113.0(5) . .
C154 N24 Co2 103.5(3) . .
C14 N24 Co2 143.5(4) . .
C74 N34 C64 115.4(5) . .
N24 C14 C24 120.2(5) . .
N24 C14 C64 120.9(5) . .
C24 C14 C64 118.9(5) . .
C34 C24 C14 121.3(5) . .
C34 C24 H24 119.4 . .
C14 C24 H24 119.4 . .
C24 C34 C44 119.3(5) . .
C24 C34 H34 120.3 . .
C44 C34 H34 120.3 . .
C54 C44 C34 121.7(6) . .
C54 C44 H44 119.2 . .
C34 C44 H44 119.2 . .
C44 C54 C64 120.0(6) . .
C44 C54 H54 120.0 . .
C64 C54 H54 120.0 . .
C54 C64 N34 118.9(5) . .
C54 C64 C14 118.8(5) . .
N34 C64 C14 122.2(5) . .
N34 C74 C84 131.0(5) . .
N34 C74 C154 119.7(5) . .
C84 C74 C154 109.3(5) . .
C94 C84 C134 120.3(5) . .
C94 C84 C74 130.9(5) . .
C134 C84 C74 108.5(5) . .
C84 C94 C104 118.9(5) . .
C84 C94 H94 120.5 . .
C104 C94 H94 120.5 . .
C94 C104 C114 120.9(6) . .
C94 C104 H104 119.5 . .
C114 C104 H104 119.5 . .
C124 C114 C104 119.6(5) . .
C124 C114 H114 120.2 . .
C104 C114 H114 120.2 . .
C134 C124 C114 119.9(5) . .
C134 C124 H124 120.0 . .
C114 C124 H124 120.0 . .
C124 C134 C84 120.2(5) . .
C124 C134 C144 132.9(6) . .
C84 C134 C144 106.8(5) . .
N14 C144 C134 135.1(6) . .
N14 C144 C154 113.6(5) . .
C134 C144 C154 111.2(5) . .
N24 C154 C74 128.7(5) . .
N24 C154 C144 127.3(5) . .
C74 C154 C144 103.9(5) . .
N15 O15 Co3 115.8(3) . .
O15 N15 C145 117.6(4) . .
C145 N15 Co4 112.4(3) . .
C155 N25 C15 112.9(4) . .
C155 N25 Co4 104.7(3) . .
C15 N25 Co4 142.0(3) . .
C75 N35 C65 113.6(4) . .
N25 C15 C25 119.7(4) . .
N25 C15 C65 121.1(4) . .
C25 C15 C65 119.2(4) . .
C35 C25 C15 119.9(5) . .
C35 C25 H25 120.0 . .
C15 C25 H25 120.0 . .
C25 C35 C45 121.4(5) . .
C25 C35 H35 119.3 . .
C45 C35 H35 119.3 . .
C55 C45 C35 119.4(5) . .
C55 C45 H45 120.3 . .
C35 C45 H45 120.3 . .
C45 C55 C65 121.3(5) . .
C45 C55 H55 119.4 . .
C65 C55 H55 119.4 . .
N35 C65 C55 117.8(4) . .
N35 C65 C15 123.6(4) . .
C55 C65 C15 118.5(4) . .
N35 C75 C155 122.6(4) . .
N35 C75 C85 130.1(5) . .
C155 C75 C85 107.4(4) . .
C95 C85 C135 120.1(4) . .
C95 C85 C75 130.7(4) . .
C135 C85 C75 108.9(4) . .
C85 C95 C105 118.7(5) . .
C85 C95 H95 120.7 . .
C105 C95 H95 120.7 . .
C95 C105 C115 121.3(5) . .
C95 C105 H105 119.4 . .
C115 C105 H105 119.4 . .
C125 C115 C105 120.8(5) . .
C125 C115 H115 119.6 . .
C105 C115 H115 119.6 . .
C115 C125 C135 117.7(5) . .
C115 C125 H125 121.2 . .
C135 C125 H125 121.2 . .
C125 C135 C85 121.4(4) . .
C125 C135 C145 130.8(4) . .
C85 C135 C145 107.7(4) . .
N15 C145 C155 116.2(4) . .
N15 C145 C135 135.9(4) . .
C155 C145 C135 107.8(4) . .
N25 C155 C75 126.1(4) . .
N25 C155 C145 125.7(4) . .
C75 C155 C145 108.1(4) . .
C16 O16 Co2 123.8(3) . .
C16 O26 Co3 106.3(3) . .
C16 O26 Co1 130.6(3) . .
Co3 O26 Co1 97.29(14) . .
C26 N16 Co3 109.7(3) . .
C26 N16 H16A 109.7 . .
Co3 N16 H16A 109.7 . .
C26 N16 H16B 109.7 . .
Co3 N16 H16B 109.7 . .
H16A N16 H16B 108.2 . .
O16 C16 C26 122.3(4) . .
O26 C16 C26 113.5(4) . .
N16 C26 C16 104.8(4) . .
N16 C26 C46 110.8(4) . .
C16 C26 C46 112.6(4) . .
N16 C26 C36 110.3(4) . .
C16 C26 C36 108.4(4) . .
C46 C26 C36 109.9(4) . .
C26 C36 H36A 109.5 . .
C26 C36 H36B 109.5 . .
H36A C36 H36B 109.5 . .
C26 C36 H36C 109.5 . .
H36A C36 H36C 109.5 . .
H36B C36 H36C 109.5 . .
C26 C46 H46A 109.5 . .
C26 C46 H46B 109.5 . .
H46A C46 H46B 109.5 . .
C26 C46 H46C 109.5 . .
H46A C46 H46C 109.5 . .
H46B C46 H46C 109.5 . .
C1M O1M Co1 114.6(2) . 2_666
C1M O1M Co2 115.7(2) . 2_666
Co1 O1M Co2 91.10(12) 2_666 2_666
C1M O1M Co1 119.2(2) . .
Co1 O1M Co1 99.38(12) 2_666 .
Co2 O1M Co1 112.13(13) 2_666 .
O1M C1M H1M1 109.5 . .
O1M C1M H1M2 109.5 . .
H1M1 C1M H1M2 109.5 . .
O1M C1M H1M3 109.5 . .
H1M1 C1M H1M3 109.5 . .
H1M2 C1M H1M3 109.5 . .
O1 Cl1 O4 115.3(6) . .
O1 Cl1 O3 103.5(5) . .
O4 Cl1 O3 110.4(9) . .
O1 Cl1 O2 107.7(5) . .
O4 Cl1 O2 109.7(9) . .
O3 Cl1 O2 110.0(5) . .
Cl1 O3 O3W 138.7(8) . .
O8 Cl2 O6 119.3(15) . .
O8 Cl2 O5 122.3(16) . .
O6 Cl2 O5 110.2(9) . .
O8 Cl2 O7 97.0(16) . .
O6 Cl2 O7 109.4(11) . .
O5 Cl2 O7 92.5(9) . .
C2M O2M H2M 109.5 . .
O2M C2M H2M1 109.5 . .
O2M C2M H2M2 109.5 . .
H2M1 C2M H2M2 109.5 . .
O2M C2M H2M3 109.5 . .
H2M1 C2M H2M3 109.5 . .
H2M2 C2M H2M3 109.5 . .

loop_
_geom_bond_atom_site_label_1
_geom_bond_atom_site_label_2
_geom_bond_distance
_geom_bond_site_symmetry_2
Co1 O11 2.059(3) .
Co1 O1M 2.066(3) 2_666
Co1 O14 2.075(3) 2_666
Co1 O1M 2.096(3) .
Co1 O26 2.116(3) .
Co1 O12 2.158(3) .
Co1 Co2 2.9615(13) .
Co2 O13 1.991(3) 2_666
Co2 N14 2.054(4) .
Co2 O16 2.080(3) .
Co2 O1M 2.082(3) 2_666
Co2 O11 2.197(3) .
Co2 N24 2.330(4) .
Co3 O15 1.996(3) .
Co3 O26 2.084(3) .
Co3 N16 2.104(4) .
Co3 N22 2.115(5) .
Co3 O12 2.159(3) .
Co4 O12 2.087(3) .
Co4 N15 2.117(4) .
Co4 O14 2.117(3) 2_666
Co4 N23 2.173(4) .
Co4 N13 2.180(4) .
Co4 N25 2.204(4) .
N11 C141 1.269(5) .
N11 O11 1.409(4) .
N21 C151 1.326(5) .
N21 C11 1.400(6) .
N31 C71 1.311(6) .
N31 C61 1.384(6) .
O14 N14 1.291(5) .
O14 Co1 2.075(3) 2_666
O14 Co4 2.117(3) 2_666
O13 N13 1.327(4) .
O13 Co2 1.991(3) 2_666
C11 C21 1.386(6) .
C11 C61 1.415(6) .
C21 C31 1.386(6) .
C21 H21 0.9500 .
C31 C41 1.401(6) .
C31 H31 0.9500 .
C41 C51 1.350(7) .
C41 H41 0.9500 .
C51 C61 1.415(7) .
C51 H51 0.9500 .
C71 C151 1.418(6) .
C71 C81 1.468(7) .
C81 C91 1.383(6) .
C81 C131 1.400(6) .
C91 C101 1.394(6) .
C91 H91 0.9500 .
C101 C111 1.390(6) .
C101 H101 0.9500 .
C111 C121 1.386(6) .
C111 H111 0.9500 .
C121 C131 1.381(6) .
C121 H121 0.9500 .
C131 C141 1.470(6) .
C141 C151 1.483(6) .
O12 N12 1.377(5) .
N12 C142 1.318(6) .
N22 C152 1.301(7) .
N22 C12 1.354(7) .
N32 C72 1.349(8) .
N32 C62 1.360(9) .
C12 C22 1.390(8) .
C12 C62 1.429(9) .
C22 C32 1.352(8) .
C22 H22 0.9500 .
C32 C42 1.459(11) .
C32 H32 0.9500 .
C42 C52 1.324(11) .
C42 H42 0.9500 .
C52 C62 1.418(10) .
C52 H52 0.9500 .
C72 C82 1.433(9) .
C72 C152 1.462(8) .
C82 C92 1.368(9) .
C82 C132 1.428(9) .
C92 C102 1.333(11) .
C92 H92 0.9500 .
C102 C112 1.407(10) .
C102 H102 0.9500 .
C112 C122 1.374(9) .
C112 H112 0.9500 .
C122 C132 1.359(8) .
C122 H122 0.9500 .
C132 C142 1.445(8) .
C142 C152 1.457(8) .
N13 C143 1.302(5) .
N23 C153 1.315(5) .
N23 C13 1.389(5) .
N33 C73 1.326(6) .
N33 C63 1.399(6) .
C13 C63 1.396(7) .
C13 C23 1.408(6) .
C23 C33 1.363(6) .
C23 H23 0.9500 .
C33 C43 1.358(7) .
C33 H33 0.9500 .
C43 C53 1.380(7) .
C43 H43 0.9500 .
C53 C63 1.416(6) .
C53 H53 0.9500 .
C73 C153 1.411(6) .
C73 C83 1.479(6) .
C83 C93 1.383(6) .
C83 C133 1.406(6) .
C93 C103 1.383(7) .
C93 H93 0.9500 .
C103 C113 1.376(7) .
C103 H103 0.9500 .
C113 C123 1.371(6) .
C113 H113 0.9500 .
C123 C133 1.386(6) .
C123 H123 0.9500 .
C133 C143 1.481(6) .
C143 C153 1.455(6) .
N14 C144 1.374(6) .
N24 C154 1.273(6) .
N24 C14 1.380(6) .
N34 C74 1.295(6) .
N34 C64 1.402(6) .
C14 C24 1.405(6) .
C14 C64 1.440(7) .
C24 C34 1.350(7) .
C24 H24 0.9500 .
C34 C44 1.407(7) .
C34 H34 0.9500 .
C44 C54 1.372(7) .
C44 H44 0.9500 .
C54 C64 1.387(7) .
C54 H54 0.9500 .
C74 C84 1.455(7) .
C74 C154 1.456(7) .
C84 C94 1.376(7) .
C84 C134 1.419(7) .
C94 C104 1.385(7) .
C94 H94 0.9500 .
C104 C114 1.405(7) .
C104 H104 0.9500 .
C114 C124 1.388(7) .
C114 H114 0.9500 .
C124 C134 1.366(7) .
C124 H124 0.9500 .
C134 C144 1.434(7) .
C144 C154 1.459(7) .
O15 N15 1.316(4) .
N15 C145 1.317(5) .
N25 C155 1.320(5) .
N25 C15 1.386(5) .
N35 C75 1.307(5) .
N35 C65 1.391(5) .
C15 C25 1.401(6) .
C15 C65 1.417(6) .
C25 C35 1.377(6) .
C25 H25 0.9500 .
C35 C45 1.382(6) .
C35 H35 0.9500 .
C45 C55 1.370(6) .
C45 H45 0.9500 .
C55 C65 1.406(6) .
C55 H55 0.9500 .
C75 C155 1.423(6) .
C75 C85 1.467(6) .
C85 C95 1.372(6) .
C85 C135 1.404(6) .
C95 C105 1.383(6) .
C95 H95 0.9500 .
C105 C115 1.392(6) .
C105 H105 0.9500 .
C115 C125 1.380(6) .
C115 H115 0.9500 .
C125 C135 1.390(6) .
C125 H125 0.9500 .
C135 C145 1.457(6) .
C145 C155 1.447(6) .
O16 C16 1.248(5) .
O26 C16 1.296(5) .
N16 C26 1.493(6) .
N16 H16A 0.9200 .
N16 H16B 0.9200 .
C16 C26 1.516(6) .
C26 C46 1.524(6) .
C26 C36 1.537(6) .
C36 H36A 0.9800 .
C36 H36B 0.9800 .
C36 H36C 0.9800 .
C46 H46A 0.9800 .
C46 H46B 0.9800 .
C46 H46C 0.9800 .
O1M C1M 1.444(5) .
O1M Co1 2.066(3) 2_666
O1M Co2 2.082(3) 2_666
C1M H1M1 0.9800 .
C1M H1M2 0.9800 .
C1M H1M3 0.9800 .
Cl1 O1 1.286(6) .
Cl1 O4 1.365(12) .
Cl1 O3 1.444(10) .
Cl1 O2 1.738(11) .
O3 O3W 1.750(16) .
Cl2 O8 1.17(2) .
Cl2 O6 1.274(14) .
Cl2 O5 1.447(16) .
Cl2 O7 1.77(2) .
O2M C2M 1.266(12) .
O2M H2M 0.8400 .
C2M H2M1 0.9800 .
C2M H2M2 0.9800 .
C2M H2M3 0.9800 .

loop_
_geom_hbond_atom_site_label_D
_geom_hbond_atom_site_label_H
_geom_hbond_atom_site_label_A
_geom_hbond_distance_DH
_geom_hbond_distance_HA
_geom_hbond_distance_DA
_geom_hbond_angle_DHA
_geom_hbond_site_symmetry_A
N16 H16A O5 0.92 2.24 3.156(15) 174.3 .
N16 H16A O8 0.92 2.33 3.21(2) 158.3 2_565
N16 H16B N21 0.92 2.20 2.994(6) 144.8 .

loop_
_geom_torsion_atom_site_label_1
_geom_torsion_atom_site_label_2
_geom_torsion_atom_site_label_3
_geom_torsion_atom_site_label_4
_geom_torsion
_geom_torsion_site_symmetry_1
_geom_torsion_site_symmetry_4
O11 Co1 Co2 O13 -179.18(16) . 2_666
O1M Co1 Co2 O13 21.09(16) 2_666 2_666
O14 Co1 Co2 O13 -18.4(2) 2_666 2_666
O1M Co1 Co2 O13 88.19(15) . 2_666
O26 Co1 Co2 O13 -84.54(15) . 2_666
O12 Co1 Co2 O13 -152.72(16) . 2_666
O11 Co1 Co2 N14 77.07(18) . .
O1M Co1 Co2 N14 -82.66(18) 2_666 .
O14 Co1 Co2 N14 -122.14(17) 2_666 .
O1M Co1 Co2 N14 -15.56(16) . .
O26 Co1 Co2 N14 171.71(16) . .
O12 Co1 Co2 N14 103.53(18) . .
O11 Co1 Co2 O16 -97.16(14) . .
O1M Co1 Co2 O16 103.12(14) 2_666 .
O14 Co1 Co2 O16 63.63(17) 2_666 .
O1M Co1 Co2 O16 170.21(11) . .
O26 Co1 Co2 O16 -2.52(12) . .
O12 Co1 Co2 O16 -70.70(15) . .
O11 Co1 Co2 O1M 159.73(15) . 2_666
O14 Co1 Co2 O1M -39.48(18) 2_666 2_666
O1M Co1 Co2 O1M 67.10(16) . 2_666
O26 Co1 Co2 O1M -105.63(14) . 2_666
O12 Co1 Co2 O1M -173.82(16) . 2_666
O1M Co1 Co2 O11 -159.73(15) 2_666 .
O14 Co1 Co2 O11 160.79(19) 2_666 .
O1M Co1 Co2 O11 -92.63(14) . .
O26 Co1 Co2 O11 94.64(14) . .
O12 Co1 Co2 O11 26.46(16) . .
O11 Co1 Co2 N24 -3.71(17) . .
O1M Co1 Co2 N24 -163.43(17) 2_666 .
O14 Co1 Co2 N24 157.1(2) 2_666 .
O1M Co1 Co2 N24 -96.34(16) . .
O26 Co1 Co2 N24 90.93(17) . .
O12 Co1 Co2 N24 22.75(18) . .
C141 N11 O11 Co1 156.5(3) . .
C141 N11 O11 Co2 -106.4(4) . .
O1M Co1 O11 N11 127.9(2) 2_666 .
O14 Co1 O11 N11 -19.3(6) 2_666 .
O1M Co1 O11 N11 -151.5(2) . .
O26 Co1 O11 N11 36.8(2) . .
O12 Co1 O11 N11 -46.3(3) . .
Co2 Co1 O11 N11 113.8(3) . .
O1M Co1 O11 Co2 14.10(10) 2_666 .
O14 Co1 O11 Co2 -133.0(4) 2_666 .
O1M Co1 O11 Co2 94.73(11) . .
O26 Co1 O11 Co2 -76.97(11) . .
O12 Co1 O11 Co2 -160.02(12) . .
N14 Co2 O11 N11 144.3(3) . .
O16 Co2 O11 N11 -31.5(2) . .
O1M Co2 O11 N11 -126.0(2) 2_666 .
N24 Co2 O11 N11 65.1(3) . .
Co1 Co2 O11 N11 -112.0(3) . .
N14 Co2 O11 Co1 -103.67(16) . .
O16 Co2 O11 Co1 80.53(12) . .
O1M Co2 O11 Co1 -14.01(10) 2_666 .
N24 Co2 O11 Co1 177.05(13) . .
C151 N21 C11 C21 178.9(4) . .
C151 N21 C11 C61 2.2(6) . .
N21 C11 C21 C31 -175.4(4) . .
C61 C11 C21 C31 1.2(7) . .
C11 C21 C31 C41 -2.7(8) . .
C21 C31 C41 C51 3.1(8) . .
C31 C41 C51 C61 -2.1(8) . .
C71 N31 C61 C11 2.2(7) . .
C71 N31 C61 C51 -178.2(5) . .
C21 C11 C61 N31 179.3(5) . .
N21 C11 C61 N31 -4.2(7) . .
C21 C11 C61 C51 -0.3(7) . .
N21 C11 C61 C51 176.2(5) . .
C41 C51 C61 N31 -178.9(5) . .
C41 C51 C61 C11 0.7(8) . .
C61 N31 C71 C151 1.3(7) . .
C61 N31 C71 C81 177.7(5) . .
N31 C71 C81 C91 10.5(9) . .
C151 C71 C81 C91 -172.7(5) . .
N31 C71 C81 C131 -172.3(5) . .
C151 C71 C81 C131 4.5(5) . .
C131 C81 C91 C101 -3.2(7) . .
C71 C81 C91 C101 173.7(5) . .
C81 C91 C101 C111 0.8(8) . .
C91 C101 C111 C121 1.7(8) . .
C101 C111 C121 C131 -1.7(7) . .
C111 C121 C131 C81 -0.8(7) . .
C111 C121 C131 C141 -174.3(5) . .
C91 C81 C131 C121 3.3(7) . .
C71 C81 C131 C121 -174.2(4) . .
C91 C81 C131 C141 178.0(4) . .
C71 C81 C131 C141 0.5(5) . .
O11 N11 C141 C131 -7.9(7) . .
O11 N11 C141 C151 158.1(4) . .
C121 C131 C141 N11 -23.3(9) . .
C81 C131 C141 N11 162.6(5) . .
C121 C131 C141 C151 169.0(5) . .
C81 C131 C141 C151 -5.0(5) . .
C11 N21 C151 C71 1.2(7) . .
C11 N21 C151 C141 -170.0(4) . .
N31 C71 C151 N21 -3.2(8) . .
C81 C71 C151 N21 179.7(4) . .
N31 C71 C151 C141 169.3(5) . .
C81 C71 C151 C141 -7.7(5) . .
N11 C141 C151 N21 10.6(7) . .
C131 C141 C151 N21 -179.8(4) . .
N11 C141 C151 C71 -161.8(4) . .
C131 C141 C151 C71 7.8(5) . .
N15 Co4 O12 N12 148.0(3) . .
O14 Co4 O12 N12 -127.0(3) 2_666 .
N23 Co4 O12 N12 50.7(3) . .
N25 Co4 O12 N12 167.2(5) . .
N15 Co4 O12 Co1 -99.26(15) . .
N23 Co4 O12 Co1 163.40(14) . .
N13 Co4 O12 Co1 82.81(16) . .
N25 Co4 O12 Co1 -80.1(5) . .
N15 Co4 O12 Co3 -1.90(16) . .
O14 Co4 O12 Co3 83.09(16) 2_666 .
N23 Co4 O12 Co3 -99.25(17) . .
N13 Co4 O12 Co3 -179.84(16) . .
N25 Co4 O12 Co3 17.3(6) . .
O11 Co1 O12 N12 -55.4(3) . .
O14 Co1 O12 N12 132.0(3) 2_666 .
O1M Co1 O12 N12 41.5(3) . .
O26 Co1 O12 N12 -140.3(3) . .
Co2 Co1 O12 N12 -74.8(3) . .
O11 Co1 O12 Co4 -172.79(13) . .
O14 Co1 O12 Co4 14.58(13) 2_666 .
O1M Co1 O12 Co4 -75.93(14) . .
O26 Co1 O12 Co4 102.27(14) . .
Co2 Co1 O12 Co4 167.86(5) . .
O11 Co1 O12 Co3 72.54(12) . .
O14 Co1 O12 Co3 -100.09(14) 2_666 .
O1M Co1 O12 Co3 169.40(11) . .
O26 Co1 O12 Co3 -12.40(11) . .
Co2 Co1 O12 Co3 53.18(15) . .
O15 Co3 O12 N12 -140.9(3) . .
O26 Co3 O12 N12 127.0(3) . .
N16 Co3 O12 N12 114.3(5) . .
N22 Co3 O12 N12 -42.4(3) . .
O15 Co3 O12 Co4 5.25(16) . .
O26 Co3 O12 Co4 -86.88(16) . .
N16 Co3 O12 Co4 -99.6(5) . .
N22 Co3 O12 Co4 103.73(18) . .
O15 Co3 O12 Co1 104.71(13) . .
O26 Co3 O12 Co1 12.58(11) . .
N16 Co3 O12 Co1 -0.1(5) . .
N22 Co3 O12 Co1 -156.81(15) . .
Co4 O12 N12 C142 -114.7(4) . .
Co1 O12 N12 C142 139.2(4) . .
Co3 O12 N12 C142 31.6(5) . .
O15 Co3 N22 C152 120.9(4) . .
O26 Co3 N22 C152 -18.1(8) . .
N16 Co3 N22 C152 -145.2(4) . .
O12 Co3 N22 C152 28.1(4) . .
O15 Co3 N22 C12 -61.0(4) . .
O26 Co3 N22 C12 160.0(5) . .
N16 Co3 N22 C12 32.9(4) . .
O12 Co3 N22 C12 -153.9(4) . .
C152 N22 C12 C22 -173.1(5) . .
Co3 N22 C12 C22 8.9(7) . .
C152 N22 C12 C62 4.0(7) . .
Co3 N22 C12 C62 -174.0(4) . .
N22 C12 C22 C32 176.8(5) . .
C62 C12 C22 C32 -0.4(9) . .
C12 C22 C32 C42 1.8(10) . .
C22 C32 C42 C52 -0.8(12) . .
C32 C42 C52 C62 -1.5(13) . .
C72 N32 C62 C52 176.4(5) . .
C72 N32 C62 C12 -3.9(9) . .
C42 C52 C62 N32 -177.4(8) . .
C42 C52 C62 C12 3.0(11) . .
N22 C12 C62 N32 1.1(9) . .
C22 C12 C62 N32 178.4(6) . .
N22 C12 C62 C52 -179.2(5) . .
C22 C12 C62 C52 -2.0(8) . .
C62 N32 C72 C82 -176.8(6) . .
C62 N32 C72 C152 1.8(8) . .
N32 C72 C82 C92 -0.8(11) . .
C152 C72 C82 C92 -179.5(6) . .
N32 C72 C82 C132 178.1(5) . .
C152 C72 C82 C132 -0.7(7) . .
C132 C82 C92 C102 0.9(11) . .
C72 C82 C92 C102 179.7(8) . .
C82 C92 C102 C112 0.5(13) . .
C92 C102 C112 C122 -0.5(13) . .
C102 C112 C122 C132 -1.1(11) . .
C112 C122 C132 C82 2.5(9) . .
C112 C122 C132 C142 -176.0(6) . .
C92 C82 C132 C122 -2.5(9) . .
C72 C82 C132 C122 178.5(5) . .
C92 C82 C132 C142 176.3(5) . .
C72 C82 C132 C142 -2.7(6) . .
O12 N12 C142 C132 170.3(4) . .
O12 N12 C142 C152 3.3(8) . .
C122 C132 C142 N12 14.4(10) . .
C82 C132 C142 N12 -164.2(5) . .
C122 C132 C142 C152 -176.3(6) . .
C82 C132 C142 C152 5.1(6) . .
C12 N22 C152 C142 172.0(5) . .
Co3 N22 C152 C142 -9.8(8) . .
C12 N22 C152 C72 -6.2(7) . .
Co3 N22 C152 C72 172.0(4) . .
N12 C142 C152 N22 -15.9(9) . .
C132 C142 C152 N22 176.2(5) . .
N12 C142 C152 C72 162.5(5) . .
C132 C142 C152 C72 -5.4(6) . .
N32 C72 C152 N22 3.4(8) . .
C82 C72 C152 N22 -177.8(5) . .
N32 C72 C152 C142 -175.2(5) . .
C82 C72 C152 C142 3.7(6) . .
Co2 O13 N13 C143 -154.8(3) 2_666 .
O12 Co4 N13 C143 76.3(3) . .
O14 Co4 N13 C143 157.6(3) 2_666 .
N23 Co4 N13 C143 -10.9(3) . .
N25 Co4 N13 C143 -107.7(3) . .
O12 Co4 N13 O13 -97.2(3) . .
O14 Co4 N13 O13 -15.9(4) 2_666 .
N23 Co4 N13 O13 175.6(4) . .
N25 Co4 N13 O13 78.8(4) . .
O12 Co4 N23 C153 -86.5(3) . .
N15 Co4 N23 C153 -172.6(3) . .
O14 Co4 N23 C153 -74.8(8) 2_666 .
N13 Co4 N23 C153 9.9(3) . .
N25 Co4 N23 C153 105.8(3) . .
O12 Co4 N23 C13 80.9(4) . .
N15 Co4 N23 C13 -5.1(4) . .
O14 Co4 N23 C13 92.6(8) 2_666 .
N13 Co4 N23 C13 177.3(4) . .
N25 Co4 N23 C13 -86.8(4) . .
C153 N23 C13 C63 -0.3(6) . .
Co4 N23 C13 C63 -166.9(3) . .
C153 N23 C13 C23 -179.0(4) . .
Co4 N23 C13 C23 14.3(7) . .
N23 C13 C23 C33 178.9(4) . .
C63 C13 C23 C33 0.1(7) . .
C13 C23 C33 C43 -0.4(7) . .
C23 C33 C43 C53 0.6(8) . .
C33 C43 C53 C63 -0.4(7) . .
N23 C13 C63 N33 1.6(7) . .
C23 C13 C63 N33 -179.7(4) . .
N23 C13 C63 C53 -178.8(4) . .
C23 C13 C63 C53 0.0(7) . .
C73 N33 C63 C13 -1.0(6) . .
C73 N33 C63 C53 179.4(4) . .
C43 C53 C63 C13 0.2(7) . .
C43 C53 C63 N33 179.9(4) . .
C63 N33 C73 C153 -0.7(6) . .
C63 N33 C73 C83 178.6(4) . .
N33 C73 C83 C93 -3.9(8) . .
C153 C73 C83 C93 175.5(5) . .
N33 C73 C83 C133 179.9(4) . .
C153 C73 C83 C133 -0.7(5) . .
C133 C83 C93 C103 0.1(7) . .
C73 C83 C93 C103 -175.8(4) . .
C83 C93 C103 C113 0.4(7) . .
C93 C103 C113 C123 -0.5(8) . .
C103 C113 C123 C133 0.0(7) . .
C113 C123 C133 C83 0.5(7) . .
C113 C123 C133 C143 175.7(5) . .
C93 C83 C133 C123 -0.6(7) . .
C73 C83 C133 C123 176.1(4) . .
C93 C83 C133 C143 -176.8(4) . .
C73 C83 C133 C143 -0.1(5) . .
O13 N13 C143 C153 -175.5(3) . .
Co4 N13 C143 C153 9.7(5) . .
O13 N13 C143 C133 7.4(7) . .
Co4 N13 C143 C133 -167.3(4) . .
C123 C133 C143 N13 2.5(9) . .
C83 C133 C143 N13 178.2(5) . .
C123 C133 C143 C153 -174.8(4) . .
C83 C133 C143 C153 0.9(5) . .
C13 N23 C153 C73 -1.5(6) . .
Co4 N23 C153 C73 169.6(4) . .
C13 N23 C153 C143 -179.9(4) . .
Co4 N23 C153 C143 -8.7(5) . .
N33 C73 C153 N23 2.1(7) . .
C83 C73 C153 N23 -177.3(4) . .
N33 C73 C153 C143 -179.3(4) . .
C83 C73 C153 C143 1.3(5) . .
N13 C143 C153 N23 -0.6(7) . .
C133 C143 C153 N23 177.3(4) . .
N13 C143 C153 C73 -179.2(4) . .
C133 C143 C153 C73 -1.3(5) . .
Co1 O14 N14 C144 151.5(3) 2_666 .
Co4 O14 N14 C144 -102.1(4) 2_666 .
Co4 O14 N14 Co2 80.1(3) 2_666 .
O13 Co2 N14 O14 -74.7(4) 2_666 .
O1M Co2 N14 O14 17.9(4) 2_666 .
O11 Co2 N14 O14 104.4(4) . .
N24 Co2 N14 O14 -171.1(4) . .
Co1 Co2 N14 O14 61.6(4) . .
O13 Co2 N14 C144 107.4(3) 2_666 .
O1M Co2 N14 C144 -160.0(3) 2_666 .
O11 Co2 N14 C144 -73.5(3) . .
N24 Co2 N14 C144 11.0(3) . .
Co1 Co2 N14 C144 -116.3(3) . .
O13 Co2 N24 C154 -101.2(3) 2_666 .
N14 Co2 N24 C154 -7.3(3) . .
O16 Co2 N24 C154 169.2(3) . .
O1M Co2 N24 C154 30.6(7) 2_666 .
O11 Co2 N24 C154 79.4(3) . .
Co1 Co2 N24 C154 82.0(3) . .
O13 Co2 N24 C14 81.5(5) 2_666 .
N14 Co2 N24 C14 175.4(5) . .
O16 Co2 N24 C14 -8.2(5) . .
O1M Co2 N24 C14 -146.8(5) 2_666 .
O11 Co2 N24 C14 -97.9(5) . .
Co1 Co2 N24 C14 -95.3(5) . .
C154 N24 C14 C24 -174.9(4) . .
Co2 N24 C14 C24 2.3(8) . .
C154 N24 C14 C64 4.1(6) . .
Co2 N24 C14 C64 -178.7(4) . .
N24 C14 C24 C34 179.4(5) . .
C64 C14 C24 C34 0.4(7) . .
C14 C24 C34 C44 -0.1(8) . .
C24 C34 C44 C54 0.5(8) . .
C34 C44 C54 C64 -1.2(9) . .
C44 C54 C64 N34 -176.6(5) . .
C44 C54 C64 C14 1.5(8) . .
C74 N34 C64 C54 176.4(5) . .
C74 N34 C64 C14 -1.6(7) . .
N24 C14 C64 C54 179.9(5) . .
C24 C14 C64 C54 -1.1(7) . .
N24 C14 C64 N34 -2.0(7) . .
C24 C14 C64 N34 176.9(4) . .
C64 N34 C74 C84 -177.5(5) . .
C64 N34 C74 C154 2.8(7) . .
N34 C74 C84 C94 7.1(9) . .
C154 C74 C84 C94 -173.2(5) . .
N34 C74 C84 C134 -178.8(5) . .
C154 C74 C84 C134 0.9(6) . .
C134 C84 C94 C104 -1.5(7) . .
C74 C84 C94 C104 172.0(5) . .
C84 C94 C104 C114 0.5(8) . .
C94 C104 C114 C124 1.4(8) . .
C104 C114 C124 C134 -2.5(8) . .
C114 C124 C134 C84 1.5(8) . .
C114 C124 C134 C144 -174.5(5) . .
C94 C84 C134 C124 0.5(7) . .
C74 C84 C134 C124 -174.3(4) . .
C94 C84 C134 C144 177.4(4) . .
C74 C84 C134 C144 2.6(5) . .
O14 N14 C144 C134 -5.9(8) . .
Co2 N14 C144 C134 172.2(5) . .
O14 N14 C144 C154 169.3(4) . .
Co2 N14 C144 C154 -12.6(5) . .
C124 C134 C144 N14 -13.6(10) . .
C84 C134 C144 N14 170.0(5) . .
C124 C134 C144 C154 171.1(5) . .
C84 C134 C144 C154 -5.3(5) . .
C14 N24 C154 C74 -3.1(7) . .
Co2 N24 C154 C74 178.6(4) . .
C14 N24 C154 C144 -178.5(5) . .
Co2 N24 C154 C144 3.2(6) . .
N34 C74 C154 N24 -0.5(8) . .
C84 C74 C154 N24 179.8(5) . .
N34 C74 C154 C144 175.8(4) . .
C84 C74 C154 C144 -4.0(5) . .
N14 C144 C154 N24 5.6(7) . .
C134 C144 C154 N24 -178.0(5) . .
N14 C144 C154 C74 -170.7(4) . .
C134 C144 C154 C74 5.7(5) . .
O26 Co3 O15 N15 75.2(3) . .
N16 Co3 O15 N15 155.8(3) . .
N22 Co3 O15 N15 -95.2(3) . .
O12 Co3 O15 N15 -8.3(3) . .
Co3 O15 N15 C145 -165.6(3) . .
Co3 O15 N15 Co4 9.9(5) . .
O12 Co4 N15 O15 -4.9(4) . .
O14 Co4 N15 O15 -85.8(4) 2_666 .
N23 Co4 N15 O15 82.8(4) . .
N25 Co4 N15 O15 179.6(4) . .
O12 Co4 N15 C145 170.8(3) . .
O14 Co4 N15 C145 89.9(3) 2_666 .
N23 Co4 N15 C145 -101.5(3) . .
N25 Co4 N15 C145 -4.7(3) . .
O12 Co4 N25 C155 -15.6(7) . .
N15 Co4 N25 C155 3.8(3) . .
N23 Co4 N25 C155 99.8(3) . .
N13 Co4 N25 C155 -178.5(3) . .
O12 Co4 N25 C15 155.3(5) . .
N15 Co4 N25 C15 174.7(5) . .
O14 Co4 N25 C15 90.9(5) 2_666 .
N23 Co4 N25 C15 -89.2(5) . .
N13 Co4 N25 C15 -7.5(5) . .
C155 N25 C15 C25 174.7(4) . .
Co4 N25 C15 C25 4.2(7) . .
C155 N25 C15 C65 -3.9(6) . .
Co4 N25 C15 C65 -174.4(3) . .
N25 C15 C25 C35 -178.7(4) . .
C65 C15 C25 C35 -0.1(6) . .
C15 C25 C35 C45 -3.9(7) . .
C25 C35 C45 C55 4.7(7) . .
C35 C45 C55 C65 -1.6(7) . .
C75 N35 C65 C55 -178.2(4) . .
C75 N35 C65 C15 -1.0(6) . .
C45 C55 C65 N35 175.1(4) . .
C45 C55 C65 C15 -2.3(7) . .
N25 C15 C65 N35 4.5(7) . .
C25 C15 C65 N35 -174.2(4) . .
N25 C15 C65 C55 -178.3(4) . .
C25 C15 C65 C55 3.0(6) . .
C65 N35 C75 C155 -2.5(6) . .
C65 N35 C75 C85 175.2(4) . .
N35 C75 C85 C95 -5.4(8) . .
C155 C75 C85 C95 172.6(5) . .
N35 C75 C85 C135 -179.2(4) . .
C155 C75 C85 C135 -1.2(5) . .
C135 C85 C95 C105 0.1(7) . .
C75 C85 C95 C105 -173.1(5) . .
C85 C95 C105 C115 -0.8(7) . .
C95 C105 C115 C125 -0.2(8) . .
C105 C115 C125 C135 1.8(7) . .
C115 C125 C135 C85 -2.6(7) . .
C115 C125 C135 C145 173.3(5) . .
C95 C85 C135 C125 1.6(7) . .
C75 C85 C135 C125 176.2(4) . .
C95 C85 C135 C145 -175.1(4) . .
C75 C85 C135 C145 -0.5(5) . .
O15 N15 C145 C155 -179.1(4) . .
Co4 N15 C145 C155 4.7(5) . .
O15 N15 C145 C135 6.4(7) . .
Co4 N15 C145 C135 -169.9(4) . .
C125 C135 C145 N15 0.6(9) . .
C85 C135 C145 N15 176.9(5) . .
C125 C135 C145 C155 -174.3(5) . .
C85 C135 C145 C155 2.1(5) . .
C15 N25 C155 C75 0.5(6) . .
Co4 N25 C155 C75 174.5(4) . .
C15 N25 C155 C145 -176.7(4) . .
Co4 N25 C155 C145 -2.8(5) . .
N35 C75 C155 N25 3.0(7) . .
C85 C75 C155 N25 -175.2(4) . .
N35 C75 C155 C145 -179.4(4) . .
C85 C75 C155 C145 2.4(5) . .
N15 C145 C155 N25 -1.2(7) . .
C135 C145 C155 N25 174.9(4) . .
N15 C145 C155 C75 -178.8(4) . .
C135 C145 C155 C75 -2.8(5) . .
O13 Co2 O16 C16 144.4(4) 2_666 .
O1M Co2 O16 C16 51.8(4) 2_666 .
O11 Co2 O16 C16 -34.7(4) . .
N24 Co2 O16 C16 -118.4(4) . .
Co1 Co2 O16 C16 8.9(3) . .
O15 Co3 O26 C16 117.9(3) . .
N16 Co3 O26 C16 27.4(3) . .
N22 Co3 O26 C16 -102.6(6) . .
O12 Co3 O26 C16 -149.0(3) . .
O15 Co3 O26 Co1 -106.03(13) . .
N16 Co3 O26 Co1 163.47(14) . .
N22 Co3 O26 Co1 33.5(6) . .
O12 Co3 O26 Co1 -12.91(11) . .
O11 Co1 O26 C16 45.4(4) . .
O1M Co1 O26 C16 -45.2(4) 2_666 .
O14 Co1 O26 C16 -148.0(4) 2_666 .
O12 Co1 O26 C16 131.7(4) . .
Co2 Co1 O26 C16 -2.5(4) . .
O11 Co1 O26 Co3 -73.39(13) . .
O14 Co1 O26 Co3 93.21(13) 2_666 .
O12 Co1 O26 Co3 12.93(11) . .
Co2 Co1 O26 Co3 -121.35(11) . .
O15 Co3 N16 C26 -90.8(3) . .
O26 Co3 N16 C26 1.6(3) . .
N22 Co3 N16 C26 169.8(3) . .
O12 Co3 N16 C26 14.4(6) . .
Co2 O16 C16 O26 -13.8(7) . .
Co2 O16 C16 C26 164.7(3) . .
Co3 O26 C16 O16 125.6(4) . .
Co1 O26 C16 O16 10.5(7) . .
Co3 O26 C16 C26 -53.0(4) . .
Co1 O26 C16 C26 -168.2(3) . .
Co3 N16 C26 C16 -25.7(4) . .
Co3 N16 C26 C46 -147.3(3) . .
Co3 N16 C26 C36 90.8(4) . .
O26 C16 C26 N16 54.3(5) . .
O16 C16 C26 C46 -3.9(7) . .
O26 C16 C26 C46 174.8(4) . .
O26 C16 C26 C36 -63.4(5) . .
O11 Co1 O1M C1M 35.7(3) . .
O1M Co1 O1M C1M 125.1(3) 2_666 .
O14 Co1 O1M C1M -132.4(3) 2_666 .
O12 Co1 O1M C1M -52.0(3) . .
Co2 Co1 O1M C1M 84.1(3) . .
O11 Co1 O1M Co1 -89.41(13) . 2_666
O1M Co1 O1M Co1 0.0 2_666 2_666
O14 Co1 O1M Co1 102.52(13) 2_666 2_666
O12 Co1 O1M Co1 -177.06(11) . 2_666
Co2 Co1 O1M Co1 -41.03(10) . 2_666
O11 Co1 O1M Co2 175.53(13) . 2_666
O1M Co1 O1M Co2 -95.06(16) 2_666 2_666
O14 Co1 O1M Co2 7.46(15) 2_666 2_666
O12 Co1 O1M Co2 87.88(15) . 2_666
Co2 Co1 O1M Co2 -136.08(11) . 2_666
O1 Cl1 O3 O3W -11.9(13) . .
O4 Cl1 O3 O3W -135.8(12) . .
O2 Cl1 O3 O3W 102.9(11) . .
